data_7236663
loop_
_publ_author_name
'Xu, Zhen'
'Cheng, Guangbin'
'Zhu, Shunguan'
'Lin, Qiuhan'
'Yang, Hongwei'

_publ_section_title
;
 Nitrogen-rich salts based on the combination of 1,2,4-triazole and
 1,2,3-triazole rings: a facile strategy for fine tuning energetic
 properties
;
_journal_issue 5
_journal_name_full 'Journal of Materials Chemistry A'
_journal_page_first 2239
_journal_paper_doi 10.1039/C7TA08941D
_journal_volume 6
_journal_year 2018
_chemical_formula_moiety '2(C H6 N3), C4 H N9 O4'
_chemical_formula_sum 'C6 H13 N15 O4'
_chemical_formula_weight 359.31
_space_group_crystal_system orthorhombic
_space_group_IT_number 29
_space_group_name_Hall 'P 2c -2ac'
_space_group_name_H-M_alt 'P c a 21'
_atom_sites_solution_hydrogens difmap
_audit_creation_method SHELXL-2014/7
_audit_update_record
;
2017-09-02 deposited with the CCDC.
2017-12-21 downloaded from the CCDC.
;
_cell_angle_alpha 90
_cell_angle_beta 90
_cell_angle_gamma 90
_cell_formula_units_Z 4
_cell_length_a 45.902(5)
_cell_length_b 3.5862(4)
_cell_length_c 8.3346(9)
_cell_measurement_reflns_used 2963
_cell_measurement_temperature 173(2)
_cell_measurement_theta_max 21.70
_cell_measurement_theta_min 3.02
_cell_volume 1372.0(3)
_computing_structure_refinement 'SHELXL-2014/7 (Sheldrick, 2014)'
_diffrn_ambient_temperature 173(2)
_diffrn_measured_fraction_theta_full 0.997
_diffrn_measured_fraction_theta_max 0.981
_diffrn_measurement_device_type 'PHOTON 100 CMOS detector'
_diffrn_measurement_method 'omega scan'
_diffrn_radiation_type MoK\a
_diffrn_radiation_wavelength 0.71073
_diffrn_reflns_av_R_equivalents 0.0996
_diffrn_reflns_av_unetI/netI 0.1194
_diffrn_reflns_Laue_measured_fraction_full 0.997
_diffrn_reflns_Laue_measured_fraction_max 0.981
_diffrn_reflns_limit_h_max 57
_diffrn_reflns_limit_h_min -55
_diffrn_reflns_limit_k_max 4
_diffrn_reflns_limit_k_min -4
_diffrn_reflns_limit_l_max 10
_diffrn_reflns_limit_l_min -8
_diffrn_reflns_number 13773
_diffrn_reflns_point_group_measured_fraction_full 0.958
_diffrn_reflns_point_group_measured_fraction_max 0.920
_diffrn_reflns_theta_full 25.242
_diffrn_reflns_theta_max 26.340
_diffrn_reflns_theta_min 3.021
_diffrn_source 'fine-focus sealed tube'
_exptl_absorpt_coefficient_mu 0.146
_exptl_absorpt_correction_T_max 0.7454
_exptl_absorpt_correction_T_min 0.6707
_exptl_absorpt_correction_type multi-scan
_exptl_absorpt_process_details 'SADABS (Bruker, 2014)'
_exptl_crystal_density_diffrn 1.740
_exptl_crystal_description sheet
_exptl_crystal_F_000 744
_exptl_crystal_size_max 0.230
_exptl_crystal_size_mid 0.170
_exptl_crystal_size_min 0.030
_refine_diff_density_max 0.255
_refine_diff_density_min -0.331
_refine_diff_density_rms 0.074
_refine_ls_abs_structure_details
;
 Flack x determined using 537 quotients [(I+)-(I-)]/[(I+)+(I-)]
 (Parsons, Flack and Wagner, Acta Cryst. B69 (2013) 249-259).
;
_refine_ls_abs_structure_Flack -1.1(10)
_refine_ls_extinction_method none
_refine_ls_goodness_of_fit_ref 1.037
_refine_ls_hydrogen_treatment refxyz
_refine_ls_matrix_type full
_refine_ls_number_parameters 265
_refine_ls_number_reflns 2603
_refine_ls_number_restraints 46
_refine_ls_restrained_S_all 1.028
_refine_ls_R_factor_all 0.1317
_refine_ls_R_factor_gt 0.0584
_refine_ls_shift/su_max 0.000
_refine_ls_shift/su_mean 0.000
_refine_ls_structure_factor_coef Fsqd
_refine_ls_weighting_details 'w=1/[\s^2^(Fo^2^)+(0.0353P)^2^+0.4572P] where P=(Fo^2^+2Fc^2^)/3'
_refine_ls_weighting_scheme calc
_refine_ls_wR_factor_gt 0.0817
_refine_ls_wR_factor_ref 0.0981
_reflns_Friedel_coverage 0.749
_reflns_Friedel_fraction_full 0.913
_reflns_Friedel_fraction_max 0.850
_reflns_number_gt 1643
_reflns_number_total 2603
_reflns_threshold_expression 'I > 2\s(I)'
_cod_data_source_file c7ta08941d2.cif
_cod_data_source_block 1_CCDC2
_cod_database_code 7236663
_shelx_shelxl_version_number 2014/7
_shelx_space_group_comment
;
The symmetry employed for this shelxl refinement is uniquely defined
by the following loop, which should always be used as a source of
symmetry information in preference to the above space-group names.
They are only intended as comments.
;
_shelx_estimated_absorpt_t_min 0.967
_shelx_estimated_absorpt_t_max 0.996

loop_
_space_group_symop_operation_xyz
'x, y, z'
'-x, -y, z+1/2'
'x+1/2, -y, z'
'-x+1/2, y, z+1/2'

loop_
_atom_site_label
_atom_site_type_symbol
_atom_site_fract_x
_atom_site_fract_y
_atom_site_fract_z
_atom_site_U_iso_or_equiv
_atom_site_adp_type
_atom_site_occupancy
_atom_site_site_symmetry_order
_atom_site_calc_flag
_atom_site_refinement_flags_posn
_atom_site_refinement_flags_adp
C1 C 0.91168(12) 1.0934(15) 1.2269(7) 0.0135(14) Uani 1 1 d . .
C2 C 0.91078(12) 1.0225(15) 1.0638(7) 0.0159(15) Uani 1 1 d . .
C3 C 0.84604(12) 0.8717(16) 0.8426(7) 0.0144(14) Uani 1 1 d . .
C4 C 0.88728(12) 0.9231(16) 0.9524(7) 0.0156(14) Uani 1 1 d . .
C5 C 0.78924(12) 0.3448(16) 0.2065(7) 0.0139(15) Uani 1 1 d . .
C6 C 0.96847(12) 0.6946(15) 0.6191(7) 0.0145(14) Uani 1 1 d . .
N1 N 0.93833(10) 1.0785(13) 1.0114(6) 0.0196(13) Uani 1 1 d . .
N2 N 0.95468(10) 1.1824(14) 1.1392(6) 0.0251(14) Uani 1 1 d . .
N3 N 0.93850(10) 1.1958(14) 1.2730(5) 0.0210(13) Uani 1 1 d . .
N4 N 0.88912(11) 1.0586(14) 1.3461(6) 0.0199(13) Uani 1 1 d . .
N5 N 0.89333(10) 0.7623(14) 0.8148(6) 0.0186(12) Uani 1 1 d . .
N6 N 0.86653(10) 0.7328(15) 0.7453(6) 0.0170(13) Uani 1 1 d . .
H6A H 0.8628(11) 0.619(15) 0.657(7) 0.020 Uiso 1 1 d . U
N7 N 0.85843(10) 0.9996(13) 0.9772(6) 0.0148(11) Uani 1 1 d . .
N8 N 0.81632(10) 0.9077(13) 0.8234(6) 0.0183(12) Uani 1 1 d . .
N9 N 0.80552(11) 0.7808(13) 0.6880(6) 0.0203(13) Uani 1 1 d . .
N10 N 0.77275(10) 0.4733(14) 0.3254(6) 0.0204(12) Uani 1 1 d D .
H10A H 0.7806(9) 0.578(15) 0.415(5) 0.024 Uiso 1 1 d D U
H10B H 0.7536(6) 0.518(13) 0.302(6) 0.024 Uiso 1 1 d D U
N11 N 0.77723(10) 0.2200(13) 0.0744(6) 0.0191(12) Uani 1 1 d D .
H11A H 0.7582(5) 0.162(13) 0.077(6) 0.023 Uiso 1 1 d D U
H11B H 0.7891(8) 0.122(14) -0.002(5) 0.023 Uiso 1 1 d D U
N12 N 0.81781(10) 0.3460(15) 0.2246(6) 0.0240(13) Uani 1 1 d D .
H12A H 0.8295(9) 0.259(15) 0.143(4) 0.029 Uiso 1 1 d D U
H12B H 0.8263(10) 0.456(15) 0.310(4) 0.029 Uiso 1 1 d D U
N13 N 0.97810(10) 0.8659(14) 0.7482(6) 0.0188(12) Uani 1 1 d D .
H13A H 0.9651(8) 0.954(14) 0.818(5) 0.023 Uiso 1 1 d D U
H13B H 0.9968(6) 0.932(16) 0.748(7) 0.023 Uiso 1 1 d D U
N14 N 0.98721(10) 0.6131(14) 0.5010(6) 0.0228(13) Uani 1 1 d D .
H14A H 1.0061(7) 0.649(14) 0.524(7) 0.027 Uiso 1 1 d D U
H14B H 0.9811(10) 0.447(14) 0.429(6) 0.027 Uiso 1 1 d D U
N15 N 0.94109(11) 0.5990(16) 0.6063(6) 0.0224(14) Uani 1 1 d D .
H15A H 0.9363(10) 0.466(14) 0.520(4) 0.027 Uiso 1 1 d D U
H15B H 0.9293(10) 0.645(16) 0.689(4) 0.027 Uiso 1 1 d D U
O1 O 0.89244(9) 1.2215(12) 1.4733(5) 0.0308(11) Uani 1 1 d . .
O2 O 0.86834(9) 0.8615(12) 1.3140(5) 0.0288(11) Uani 1 1 d . .
O3 O 0.77809(8) 0.8120(11) 0.6709(5) 0.0266(11) Uani 1 1 d . .
O4 O 0.82047(8) 0.6323(12) 0.5788(4) 0.0268(11) Uani 1 1 d . .

loop_
_atom_site_aniso_label
_atom_site_aniso_U_11
_atom_site_aniso_U_22
_atom_site_aniso_U_33
_atom_site_aniso_U_23
_atom_site_aniso_U_13
_atom_site_aniso_U_12
C1 0.013(3) 0.009(3) 0.018(4) -0.002(3) 0.001(3) 0.003(3)
C2 0.014(3) 0.010(3) 0.023(4) -0.005(3) -0.002(3) 0.000(3)
C3 0.017(3) 0.013(3) 0.013(3) -0.002(3) 0.001(3) -0.001(3)
C4 0.010(3) 0.017(3) 0.020(4) -0.001(3) 0.002(3) -0.001(3)
C5 0.017(3) 0.011(3) 0.014(4) -0.001(3) -0.001(3) 0.003(3)
C6 0.017(3) 0.010(3) 0.016(4) 0.000(3) -0.003(3) 0.002(3)
N1 0.015(3) 0.020(3) 0.024(3) -0.008(3) -0.005(3) -0.001(2)
N2 0.020(3) 0.031(4) 0.024(3) -0.002(3) 0.000(3) -0.005(2)
N3 0.019(3) 0.024(3) 0.020(3) -0.005(2) -0.003(2) -0.004(3)
N4 0.021(3) 0.019(3) 0.020(3) -0.001(3) -0.008(3) 0.001(3)
N5 0.015(3) 0.023(3) 0.017(3) -0.004(2) -0.004(3) -0.003(2)
N6 0.012(3) 0.027(3) 0.012(3) -0.008(3) -0.003(2) -0.002(2)
N7 0.014(3) 0.017(3) 0.012(3) -0.003(2) 0.001(2) -0.001(2)
N8 0.015(3) 0.024(3) 0.016(3) -0.006(3) -0.001(2) -0.003(2)
N9 0.018(3) 0.020(3) 0.023(3) 0.001(3) 0.000(3) -0.004(3)
N10 0.016(3) 0.031(3) 0.014(3) -0.004(3) -0.002(3) 0.006(3)
N11 0.012(3) 0.026(3) 0.019(3) -0.006(3) 0.000(2) -0.001(3)
N12 0.017(3) 0.034(3) 0.021(3) -0.013(3) 0.000(2) 0.001(3)
N13 0.012(3) 0.025(3) 0.019(3) -0.007(3) -0.002(2) 0.000(3)
N14 0.019(3) 0.030(4) 0.020(3) -0.004(3) 0.001(3) -0.001(3)
N15 0.020(3) 0.031(4) 0.016(3) -0.005(3) -0.002(3) -0.003(3)
O1 0.030(3) 0.045(3) 0.018(3) -0.009(2) 0.003(2) -0.005(2)
O2 0.020(2) 0.041(3) 0.026(3) -0.001(2) -0.001(2) -0.011(2)
O3 0.012(2) 0.040(3) 0.028(3) 0.000(2) -0.006(2) -0.002(2)
O4 0.019(2) 0.047(3) 0.015(3) -0.013(2) -0.0005(19) 0.003(2)

loop_
_atom_type_symbol
_atom_type_description
_atom_type_scat_dispersion_real
_atom_type_scat_dispersion_imag
_atom_type_scat_source
C C 0.0033 0.0016 'International Tables Vol C Tables 4.2.6.8 and 6.1.1.4'
H H 0.0000 0.0000 'International Tables Vol C Tables 4.2.6.8 and 6.1.1.4'
N N 0.0061 0.0033 'International Tables Vol C Tables 4.2.6.8 and 6.1.1.4'
O O 0.0106 0.0060 'International Tables Vol C Tables 4.2.6.8 and 6.1.1.4'

loop_
_geom_angle_atom_site_label_1
_geom_angle_atom_site_label_2
_geom_angle_atom_site_label_3
_geom_angle
N3 C1 C2 111.1(5)
N3 C1 N4 119.1(5)
C2 C1 N4 129.8(5)
N1 C2 C1 105.2(5)
N1 C2 C4 121.3(5)
C1 C2 C4 133.5(5)
N7 C3 N6 109.7(5)
N7 C3 N8 119.0(5)
N6 C3 N8 131.3(5)
N5 C4 N7 115.1(5)
N5 C4 C2 120.2(5)
N7 C4 C2 124.6(5)
N11 C5 N12 121.0(5)
N11 C5 N10 120.4(5)
N12 C5 N10 118.7(5)
N15 C6 N13 120.8(5)
N15 C6 N14 120.0(5)
N13 C6 N14 119.2(5)
C2 N1 N2 107.8(5)
N3 N2 N1 110.9(4)
N2 N3 C1 105.1(4)
O2 N4 O1 124.5(5)
O2 N4 C1 117.5(5)
O1 N4 C1 117.9(5)
C4 N5 N6 102.4(4)
C3 N6 N5 110.4(5)
C3 N6 H6A 124(4)
N5 N6 H6A 125(4)
C3 N7 C4 102.4(5)
N9 N8 C3 116.1(5)
O4 N9 O3 119.7(5)
O4 N9 N8 124.2(5)
O3 N9 N8 116.0(5)
C5 N10 H10A 122(3)
C5 N10 H10B 116(3)
H10A N10 H10B 119(4)
C5 N11 H11A 118(3)
C5 N11 H11B 118(3)
H11A N11 H11B 121(4)
C5 N12 H12A 120(3)
C5 N12 H12B 121(3)
H12A N12 H12B 119(4)
C6 N13 H13A 118(3)
C6 N13 H13B 117(3)
H13A N13 H13B 123(4)
C6 N14 H14A 116(4)
C6 N14 H14B 116(3)
H14A N14 H14B 123(4)
C6 N15 H15A 116(3)
C6 N15 H15B 118(3)
H15A N15 H15B 125(4)

loop_
_geom_bond_atom_site_label_1
_geom_bond_atom_site_label_2
_geom_bond_distance
C1 N3 1.341(7)
C1 C2 1.383(7)
C1 N4 1.441(7)
C2 N1 1.353(6)
C2 C4 1.467(8)
C3 N7 1.339(7)
C3 N6 1.338(7)
C3 N8 1.380(6)
C4 N5 1.314(7)
C4 N7 1.368(6)
C5 N11 1.310(7)
C5 N12 1.320(7)
C5 N10 1.329(7)
C6 N15 1.307(7)
C6 N13 1.315(7)
C6 N14 1.339(7)
N1 N2 1.355(6)
N2 N3 1.341(6)
N4 O2 1.217(6)
N4 O1 1.220(6)
N5 N6 1.364(6)
N6 H6A 0.86(6)
N8 N9 1.314(6)
N9 O4 1.258(6)
N9 O3 1.272(5)
N10 H10A 0.91(2)
N10 H10B 0.92(2)
N11 H11A 0.90(2)
N11 H11B 0.91(2)
N12 H12A 0.92(2)
N12 H12B 0.90(2)
N13 H13A 0.89(2)
N13 H13B 0.89(2)
N14 H14A 0.90(2)
N14 H14B 0.89(3)
N15 H15A 0.89(2)
N15 H15B 0.89(2)
